data_4514116
loop_
_publ_author_name
'Mondal, Santigopal'
'Mukherjee, Subrata'
'Das, Tamal Kanti'
'Gonnade, Rajesh'
'Biju, Akkattu T.'

_publ_section_title
;
 N-Heterocyclic Carbene-Catalyzed Aldol-Lactonization of Ketoacids via
 Dynamic Kinetic Resolution
;
_journal_name_full 'ACS Catalysis'
_journal_page_first 3995
_journal_paper_doi 10.1021/acscatal.7b00681
_journal_year 2017
_chemical_absolute_configuration ad
_chemical_formula_moiety 'C24 H24 Cl N O5'
_chemical_formula_sum 'C24 H24 Cl N O5'
_chemical_formula_weight 441.89
_space_group_crystal_system monoclinic
_space_group_IT_number 4
_space_group_name_Hall 'P 2yb'
_space_group_name_H-M_alt 'P 1 21 1'
_symmetry_space_group_name_Hall 'P 2yb'
_symmetry_space_group_name_H-M 'P 1 21 1'
_atom_sites_solution_hydrogens mixed
_audit_creation_method SHELXL-2014/7
_cell_angle_alpha 90
_cell_angle_beta 101.0430(10)
_cell_angle_gamma 90
_cell_formula_units_Z 2
_cell_length_a 9.9750(2)
_cell_length_b 8.9417(2)
_cell_length_c 12.2426(3)
_cell_measurement_reflns_used 9844
_cell_measurement_temperature 100(2)
_cell_measurement_theta_max 78.37
_cell_measurement_theta_min 3.68
_cell_volume 1071.74(4)
_computing_cell_refinement 'SAINT (Bruker, 2016)'
_computing_data_collection 'APEX3 (Bruker, 2016)'
_computing_data_reduction 'SAINT (Bruker, 2016)'
_computing_molecular_graphics 'Bruker SHELXTL'
_computing_publication_material 'Bruker SHELXTL'
_computing_structure_refinement 'SHELXL-2014/7 (Sheldrick, 2014)'
_computing_structure_solution 'SHELXS-97 (Sheldrick 2008)'
_diffrn_ambient_temperature 100(2)
_diffrn_detector 'Photon II CPAD Area Detector'
_diffrn_measured_fraction_theta_full 0.994
_diffrn_measured_fraction_theta_max 0.986
_diffrn_measurement_device '\k-geometry diffractometer'
_diffrn_measurement_device_type 'Bruker D8 VENTURE Kappa Duo PHOTON II CPAD'
_diffrn_measurement_method '\f and \w scans'
_diffrn_radiation_monochromator 'multilayer mirrors'
_diffrn_radiation_type CuK\a
_diffrn_radiation_wavelength 1.54178
_diffrn_reflns_av_R_equivalents 0.0264
_diffrn_reflns_av_unetI/netI 0.0267
_diffrn_reflns_Laue_measured_fraction_full 0.994
_diffrn_reflns_Laue_measured_fraction_max 0.986
_diffrn_reflns_limit_h_max 12
_diffrn_reflns_limit_h_min -12
_diffrn_reflns_limit_k_max 10
_diffrn_reflns_limit_k_min -11
_diffrn_reflns_limit_l_max 15
_diffrn_reflns_limit_l_min -15
_diffrn_reflns_number 25563
_diffrn_reflns_point_group_measured_fraction_full 0.994
_diffrn_reflns_point_group_measured_fraction_max 0.987
_diffrn_reflns_theta_full 67.679
_diffrn_reflns_theta_max 78.479
_diffrn_reflns_theta_min 3.678
_diffrn_source 'micro-focus sealed tube'
_diffrn_source_type 'Incoatech I\mS HB'
_exptl_absorpt_coefficient_mu 1.886
_exptl_absorpt_correction_T_max 0.895
_exptl_absorpt_correction_T_min 0.519
_exptl_absorpt_correction_type multi-scan
_exptl_absorpt_process_details 'SADABS (BRUKER, 2006)'
_exptl_crystal_colour colourless
_exptl_crystal_density_diffrn 1.369
_exptl_crystal_description needle
_exptl_crystal_F_000 464
_exptl_crystal_size_max 0.400
_exptl_crystal_size_mid 0.080
_exptl_crystal_size_min 0.060
_refine_diff_density_max 0.233
_refine_diff_density_min -0.145
_refine_diff_density_rms 0.033
_refine_ls_abs_structure_details
;
 Refined as an inversion twin.
;
_refine_ls_abs_structure_Flack 0.044(11)
_refine_ls_extinction_method none
_refine_ls_goodness_of_fit_ref 1.036
_refine_ls_hydrogen_treatment mixed
_refine_ls_matrix_type full
_refine_ls_number_parameters 287
_refine_ls_number_reflns 4372
_refine_ls_number_restraints 1
_refine_ls_restrained_S_all 1.036
_refine_ls_R_factor_all 0.0224
_refine_ls_R_factor_gt 0.0223
_refine_ls_shift/su_max 0.001
_refine_ls_shift/su_mean 0.000
_refine_ls_structure_factor_coef Fsqd
_refine_ls_weighting_details 'w=1/[\s^2^(Fo^2^)+(0.0289P)^2^+0.1800P] where P=(Fo^2^+2Fc^2^)/3'
_refine_ls_weighting_scheme calc
_refine_ls_wR_factor_gt 0.0572
_refine_ls_wR_factor_ref 0.0573
_reflns_Friedel_coverage 0.878
_reflns_Friedel_fraction_full 0.995
_reflns_Friedel_fraction_max 0.988
_reflns_number_gt 4349
_reflns_number_total 4372
_reflns_threshold_expression 'I > 2\s(I)'
_cod_data_source_file cs7b00681_si_002.cif
_cod_data_source_block cu_sgm_sg_187_0m
_cod_depositor_comments
;
The following automatic conversions were performed:

'_exptl_absorpt_correction_type' value 'MULTI-SCAN' changed to
'multi-scan' according to
/home/data/users/saulius/crontab/automatic-downloads/rss-feeds/ACS/lib/dictionaries/cif_core.dic
dictionary named 'cif_core.dic' version 2.4.2 from 2011-04-26.

Automatic conversion script
Id: cif_fix_values 4973 2017-02-22 13:04:09Z antanas 
;
_cod_database_code 4514116
_shelx_shelxl_version_number 2014/7
_shelx_space_group_comment
;
The symmetry employed for this shelxl refinement is uniquely defined
by the following loop, which should always be used as a source of
symmetry information in preference to the above space-group names.
They are only intended as comments.
;
_shelx_estimated_absorpt_t_min 0.519
_shelx_estimated_absorpt_t_max 0.895

loop_
_space_group_symop_operation_xyz
'x, y, z'
'-x, y+1/2, -z'

loop_
_atom_site_label
_atom_site_type_symbol
_atom_site_fract_x
_atom_site_fract_y
_atom_site_fract_z
_atom_site_U_iso_or_equiv
_atom_site_adp_type
_atom_site_occupancy
_atom_site_site_symmetry_order
_atom_site_calc_flag
_atom_site_refinement_flags_posn
_atom_site_refinement_flags_adp
Cl1 Cl 0.06708(4) 0.64960(5) 1.13280(3) 0.02451(10) Uani 1 1 d . .
O1 O 0.53405(11) 0.42804(14) 0.53210(9) 0.0168(2) Uani 1 1 d . .
H1 H 0.548(2) 0.392(3) 0.475(2) 0.021(5) Uiso 1 1 d . .
O2 O 0.78615(13) 0.67479(19) 0.90372(10) 0.0312(3) Uani 1 1 d . .
O3 O 0.58094(12) 0.59115(15) 0.92567(9) 0.0219(3) Uani 1 1 d . .
O4 O 0.47247(12) 0.79963(14) 0.68772(9) 0.0189(2) Uani 1 1 d . .
O5 O 0.35285(12) 0.31135(14) 0.71348(10) 0.0214(3) Uani 1 1 d . .
N1 N 0.38286(13) 0.56511(16) 0.70123(11) 0.0157(3) Uani 1 1 d . .
C1 C 0.63242(15) 0.36894(18) 0.62203(12) 0.0152(3) Uani 1 1 d . .
C2 C 0.76822(15) 0.45805(18) 0.63554(12) 0.0155(3) Uani 1 1 d . .
H2 H 0.8320 0.4150 0.7010 0.019 Uiso 1 1 calc R U
C3 C 0.72825(15) 0.61543(18) 0.66897(13) 0.0174(3) Uani 1 1 d . .
H3A H 0.6873 0.6747 0.6026 0.021 Uiso 1 1 calc R U
H3B H 0.8087 0.6696 0.7104 0.021 Uiso 1 1 calc R U
C4 C 0.62296(15) 0.58533(18) 0.74360(12) 0.0148(3) Uani 1 1 d . .
C5 C 0.58182(15) 0.41831(18) 0.72876(12) 0.0150(3) Uani 1 1 d . .
H5 H 0.6254 0.3576 0.7947 0.018 Uiso 1 1 calc R U
C6 C 0.42768(15) 0.41778(19) 0.71481(12) 0.0164(3) Uani 1 1 d . .
C7 C 0.48749(15) 0.66708(19) 0.70731(11) 0.0149(3) Uani 1 1 d . .
C8 C 0.64700(17) 0.20100(19) 0.61224(13) 0.0190(3) Uani 1 1 d . .
H8C H 0.5576 0.1535 0.6080 0.029 Uiso 1 1 calc R U
H8A H 0.7105 0.1633 0.6776 0.029 Uiso 1 1 calc R U
H8B H 0.6824 0.1776 0.5448 0.029 Uiso 1 1 calc R U
C9 C 0.84023(15) 0.45196(18) 0.53778(12) 0.0152(3) Uani 1 1 d . .
C10 C 0.79503(16) 0.53336(19) 0.43982(13) 0.0167(3) Uani 1 1 d . .
H10 H 0.7143 0.5919 0.4323 0.020 Uiso 1 1 calc R U
C11 C 0.86750(17) 0.52909(19) 0.35355(13) 0.0185(3) Uani 1 1 d . .
H11 H 0.8362 0.5853 0.2878 0.022 Uiso 1 1 calc R U
C12 C 0.98562(16) 0.4432(2) 0.36266(13) 0.0199(3) Uani 1 1 d . .
H12 H 1.0353 0.4412 0.3038 0.024 Uiso 1 1 calc R U
C13 C 1.02987(16) 0.3609(2) 0.45861(14) 0.0207(3) Uani 1 1 d . .
H13 H 1.1099 0.3013 0.4653 0.025 Uiso 1 1 calc R U
C14 C 0.95770(16) 0.3648(2) 0.54516(14) 0.0182(3) Uani 1 1 d . .
H14 H 0.9888 0.3073 0.6103 0.022 Uiso 1 1 calc R U
C15 C 0.67629(15) 0.62434(18) 0.86619(12) 0.0163(3) Uani 1 1 d . .
C16 C 0.61357(17) 0.6237(2) 1.04491(12) 0.0218(3) Uani 1 1 d . .
H16B H 0.6113 0.7329 1.0578 0.026 Uiso 1 1 calc R U
H16A H 0.7058 0.5860 1.0776 0.026 Uiso 1 1 calc R U
C17 C 0.5073(2) 0.5461(2) 1.09654(14) 0.0275(4) Uani 1 1 d . .
H17B H 0.4166 0.5844 1.0633 0.041 Uiso 1 1 calc R U
H17A H 0.5254 0.5651 1.1769 0.041 Uiso 1 1 calc R U
H17C H 0.5108 0.4383 1.0831 0.041 Uiso 1 1 calc R U
C18 C 0.23851(15) 0.6077(2) 0.68735(13) 0.0188(3) Uani 1 1 d . .
H18A H 0.1814 0.5327 0.6403 0.023 Uiso 1 1 calc R U
H18B H 0.2242 0.7057 0.6492 0.023 Uiso 1 1 calc R U
C19 C 0.19515(15) 0.61777(19) 0.79927(13) 0.0176(3) Uani 1 1 d . .
C20 C 0.20421(16) 0.7529(2) 0.85623(14) 0.0192(3) Uani 1 1 d . .
H20 H 0.2378 0.8388 0.8245 0.023 Uiso 1 1 calc R U
C21 C 0.16475(16) 0.7645(2) 0.95932(14) 0.0204(3) Uani 1 1 d . .
H21 H 0.1694 0.8575 0.9974 0.024 Uiso 1 1 calc R U
C22 C 0.11880(15) 0.6372(2) 1.00456(12) 0.0184(3) Uani 1 1 d . .
C23 C 0.11211(17) 0.5000(2) 0.95154(14) 0.0206(3) Uani 1 1 d . .
H23 H 0.0827 0.4134 0.9852 0.025 Uiso 1 1 calc R U
C24 C 0.14935(16) 0.4915(2) 0.84791(14) 0.0208(3) Uani 1 1 d . .
H24 H 0.1435 0.3984 0.8098 0.025 Uiso 1 1 calc R U

loop_
_atom_site_aniso_label
_atom_site_aniso_U_11
_atom_site_aniso_U_22
_atom_site_aniso_U_33
_atom_site_aniso_U_23
_atom_site_aniso_U_13
_atom_site_aniso_U_12
Cl1 0.02983(19) 0.0302(2) 0.01530(16) 0.00170(15) 0.00880(13) 0.00148(16)
O1 0.0184(5) 0.0202(6) 0.0115(5) -0.0015(4) 0.0026(4) 0.0025(4)
O2 0.0233(6) 0.0494(10) 0.0202(5) -0.0072(6) 0.0022(5) -0.0116(6)
O3 0.0219(5) 0.0329(7) 0.0111(5) -0.0038(4) 0.0037(4) -0.0054(5)
O4 0.0244(6) 0.0165(6) 0.0165(5) 0.0019(4) 0.0055(4) 0.0009(4)
O5 0.0231(6) 0.0190(6) 0.0235(6) -0.0025(5) 0.0077(4) -0.0056(5)
N1 0.0159(6) 0.0180(7) 0.0140(6) -0.0006(5) 0.0043(5) -0.0001(5)
C1 0.0168(7) 0.0171(8) 0.0120(6) -0.0004(6) 0.0034(5) -0.0005(6)
C2 0.0170(7) 0.0167(8) 0.0126(6) -0.0002(6) 0.0024(5) 0.0000(6)
C3 0.0187(7) 0.0183(8) 0.0168(7) -0.0022(6) 0.0077(5) -0.0018(6)
C4 0.0172(7) 0.0156(8) 0.0121(7) -0.0013(5) 0.0040(5) -0.0020(6)
C5 0.0176(7) 0.0151(8) 0.0127(7) -0.0008(5) 0.0037(5) -0.0009(6)
C6 0.0194(7) 0.0193(8) 0.0114(6) -0.0015(6) 0.0052(5) -0.0012(6)
C7 0.0191(6) 0.0174(8) 0.0089(6) -0.0015(6) 0.0046(5) -0.0011(6)
C8 0.0224(8) 0.0167(8) 0.0183(7) -0.0025(6) 0.0050(6) 0.0004(6)
C9 0.0158(6) 0.0155(8) 0.0146(7) -0.0018(6) 0.0036(5) -0.0022(6)
C10 0.0174(7) 0.0151(8) 0.0173(7) -0.0012(6) 0.0027(5) 0.0008(6)
C11 0.0229(7) 0.0177(8) 0.0150(7) 0.0006(6) 0.0034(6) -0.0025(6)
C12 0.0220(7) 0.0206(8) 0.0192(7) -0.0032(6) 0.0094(6) -0.0035(6)
C13 0.0183(7) 0.0205(8) 0.0237(8) -0.0015(7) 0.0055(6) 0.0034(6)
C14 0.0196(7) 0.0182(8) 0.0164(7) 0.0008(6) 0.0028(6) 0.0009(6)
C15 0.0190(7) 0.0152(8) 0.0145(6) -0.0018(6) 0.0027(5) 0.0017(6)
C16 0.0299(8) 0.0245(9) 0.0106(6) -0.0030(6) 0.0025(6) 0.0001(7)
C17 0.0318(9) 0.0357(11) 0.0158(7) 0.0010(7) 0.0066(6) 0.0006(8)
C18 0.0158(7) 0.0245(9) 0.0161(7) -0.0005(6) 0.0032(5) 0.0008(6)
C19 0.0126(6) 0.0229(9) 0.0171(7) 0.0014(6) 0.0024(5) 0.0019(5)
C20 0.0186(7) 0.0206(9) 0.0184(8) 0.0031(6) 0.0038(6) -0.0006(6)
C21 0.0213(7) 0.0203(9) 0.0192(8) -0.0010(6) 0.0029(6) 0.0007(6)
C22 0.0160(6) 0.0262(9) 0.0137(6) 0.0027(6) 0.0044(5) 0.0014(6)
C23 0.0196(7) 0.0215(9) 0.0217(8) 0.0030(6) 0.0067(6) -0.0015(6)
C24 0.0196(7) 0.0206(9) 0.0232(8) -0.0028(6) 0.0063(6) -0.0012(6)

loop_
_atom_type_symbol
_atom_type_description
_atom_type_scat_dispersion_real
_atom_type_scat_dispersion_imag
_atom_type_scat_source
C C 0.0181 0.0091 'International Tables Vol C Tables 4.2.6.8 and 6.1.1.4'
H H 0.0000 0.0000 'International Tables Vol C Tables 4.2.6.8 and 6.1.1.4'
N N 0.0311 0.0180 'International Tables Vol C Tables 4.2.6.8 and 6.1.1.4'
O O 0.0492 0.0322 'International Tables Vol C Tables 4.2.6.8 and 6.1.1.4'
Cl Cl 0.3639 0.7018 'International Tables Vol C Tables 4.2.6.8 and 6.1.1.4'

loop_
_geom_angle_atom_site_label_1
_geom_angle_atom_site_label_2
_geom_angle_atom_site_label_3
_geom_angle
C1 O1 H1 108.5(16)
C15 O3 C16 116.99(13)
C7 N1 C6 113.44(13)
C7 N1 C18 123.44(14)
C6 N1 C18 123.06(14)
O1 C1 C8 111.58(13)
O1 C1 C5 104.92(12)
C8 C1 C5 113.57(13)
O1 C1 C2 110.40(12)
C8 C1 C2 114.95(13)
C5 C1 C2 100.49(12)
C9 C2 C3 115.50(13)
C9 C2 C1 115.77(12)
C3 C2 C1 103.43(12)
C9 C2 H2 107.2
C3 C2 H2 107.2
C1 C2 H2 107.2
C2 C3 C4 103.80(12)
C2 C3 H3A 111.0
C4 C3 H3A 111.0
C2 C3 H3B 111.0
C4 C3 H3B 111.0
H3A C3 H3B 109.0
C7 C4 C15 107.34(12)
C7 C4 C3 114.17(13)
C15 C4 C3 113.10(12)
C7 C4 C5 103.15(12)
C15 C4 C5 111.61(12)
C3 C4 C5 107.08(12)
C6 C5 C4 104.86(13)
C6 C5 C1 113.02(12)
C4 C5 C1 104.54(12)
C6 C5 H5 111.3
C4 C5 H5 111.3
C1 C5 H5 111.3
O5 C6 N1 124.13(14)
O5 C6 C5 128.00(15)
N1 C6 C5 107.86(13)
O4 C7 N1 124.94(14)
O4 C7 C4 126.49(14)
N1 C7 C4 108.56(14)
C1 C8 H8C 109.5
C1 C8 H8A 109.5
H8C C8 H8A 109.5
C1 C8 H8B 109.5
H8C C8 H8B 109.5
H8A C8 H8B 109.5
C14 C9 C10 118.29(14)
C14 C9 C2 119.32(14)
C10 C9 C2 122.38(14)
C11 C10 C9 120.47(15)
C11 C10 H10 119.8
C9 C10 H10 119.8
C10 C11 C12 120.63(15)
C10 C11 H11 119.7
C12 C11 H11 119.7
C13 C12 C11 119.23(14)
C13 C12 H12 120.4
C11 C12 H12 120.4
C12 C13 C14 120.34(15)
C12 C13 H13 119.8
C14 C13 H13 119.8
C13 C14 C9 121.03(15)
C13 C14 H14 119.5
C9 C14 H14 119.5
O2 C15 O3 124.82(14)
O2 C15 C4 125.73(14)
O3 C15 C4 109.44(12)
O3 C16 C17 106.73(13)
O3 C16 H16B 110.4
C17 C16 H16B 110.4
O3 C16 H16A 110.4
C17 C16 H16A 110.4
H16B C16 H16A 108.6
C16 C17 H17B 109.5
C16 C17 H17A 109.5
H17B C17 H17A 109.5
C16 C17 H17C 109.5
H17B C17 H17C 109.5
H17A C17 H17C 109.5
N1 C18 C19 110.74(12)
N1 C18 H18A 109.5
C19 C18 H18A 109.5
N1 C18 H18B 109.5
C19 C18 H18B 109.5
H18A C18 H18B 108.1
C20 C19 C24 119.03(14)
C20 C19 C18 120.18(15)
C24 C19 C18 120.77(15)
C19 C20 C21 121.06(15)
C19 C20 H20 119.5
C21 C20 H20 119.5
C22 C21 C20 118.27(16)
C22 C21 H21 120.9
C20 C21 H21 120.9
C21 C22 C23 122.15(14)
C21 C22 Cl1 119.04(14)
C23 C22 Cl1 118.81(13)
C22 C23 C24 118.66(16)
C22 C23 H23 120.7
C24 C23 H23 120.7
C23 C24 C19 120.79(16)
C23 C24 H24 119.6
C19 C24 H24 119.6

loop_
_geom_bond_atom_site_label_1
_geom_bond_atom_site_label_2
_geom_bond_distance
Cl1 C22 1.7473(15)
O1 C1 1.4284(18)
O1 H1 0.80(2)
O2 C15 1.193(2)
O3 C15 1.3373(19)
O3 C16 1.4627(18)
O4 C7 1.213(2)
O5 C6 1.208(2)
N1 C7 1.377(2)
N1 C6 1.391(2)
N1 C18 1.467(2)
C1 C8 1.516(2)
C1 C5 1.552(2)
C1 C2 1.553(2)
C2 C9 1.5102(19)
C2 C3 1.539(2)
C2 H2 1.0000
C3 C4 1.542(2)
C3 H3A 0.9900
C3 H3B 0.9900
C4 C7 1.526(2)
C4 C15 1.533(2)
C4 C5 1.550(2)
C5 C6 1.514(2)
C5 H5 1.0000
C8 H8C 0.9800
C8 H8A 0.9800
C8 H8B 0.9800
C9 C14 1.396(2)
C9 C10 1.401(2)
C10 C11 1.390(2)
C10 H10 0.9500
C11 C12 1.393(2)
C11 H11 0.9500
C12 C13 1.385(2)
C12 H12 0.9500
C13 C14 1.391(2)
C13 H13 0.9500
C14 H14 0.9500
C16 C17 1.503(2)
C16 H16B 0.9900
C16 H16A 0.9900
C17 H17B 0.9800
C17 H17A 0.9800
C17 H17C 0.9800
C18 C19 1.516(2)
C18 H18A 0.9900
C18 H18B 0.9900
C19 C20 1.389(2)
C19 C24 1.394(2)
C20 C21 1.396(2)
C20 H20 0.9500
C21 C22 1.382(3)
C21 H21 0.9500
C22 C23 1.383(3)
C23 C24 1.391(2)
C23 H23 0.9500
C24 H24 0.9500

loop_
_geom_torsion_atom_site_label_1
_geom_torsion_atom_site_label_2
_geom_torsion_atom_site_label_3
_geom_torsion_atom_site_label_4
_geom_torsion
O1 C1 C2 C9 -62.62(17)
C8 C1 C2 C9 64.68(18)
C5 C1 C2 C9 -173.00(13)
O1 C1 C2 C3 64.74(15)
C8 C1 C2 C3 -167.97(13)
C5 C1 C2 C3 -45.64(14)
C9 C2 C3 C4 163.85(12)
C1 C2 C3 C4 36.32(14)
C2 C3 C4 C7 -126.18(14)
C2 C3 C4 C15 110.69(14)
C2 C3 C4 C5 -12.67(15)
C7 C4 C5 C6 -13.97(14)
C15 C4 C5 C6 100.97(13)
C3 C4 C5 C6 -134.75(12)
C7 C4 C5 C1 105.16(12)
C15 C4 C5 C1 -139.89(12)
C3 C4 C5 C1 -15.62(15)
O1 C1 C5 C6 36.03(18)
C8 C1 C5 C6 -86.08(16)
C2 C1 C5 C6 150.63(13)
O1 C1 C5 C4 -77.44(14)
C8 C1 C5 C4 160.45(13)
C2 C1 C5 C4 37.16(14)
C7 N1 C6 O5 179.25(14)
C18 N1 C6 O5 2.1(2)
C7 N1 C6 C5 -1.74(16)
C18 N1 C6 C5 -178.89(13)
C4 C5 C6 O5 -170.81(15)
C1 C5 C6 O5 75.9(2)
C4 C5 C6 N1 10.23(15)
C1 C5 C6 N1 -103.04(15)
C6 N1 C7 O4 172.78(14)
C18 N1 C7 O4 -10.1(2)
C6 N1 C7 C4 -7.82(16)
C18 N1 C7 C4 169.31(13)
C15 C4 C7 O4 74.94(18)
C3 C4 C7 O4 -51.3(2)
C5 C4 C7 O4 -167.08(14)
C15 C4 C7 N1 -104.45(14)
C3 C4 C7 N1 129.35(13)
C5 C4 C7 N1 13.53(15)
C3 C2 C9 C14 133.28(16)
C1 C2 C9 C14 -105.65(17)
C3 C2 C9 C10 -45.4(2)
C1 C2 C9 C10 75.65(19)
C14 C9 C10 C11 -1.3(2)
C2 C9 C10 C11 177.45(15)
C9 C10 C11 C12 0.4(3)
C10 C11 C12 C13 0.5(3)
C11 C12 C13 C14 -0.5(3)
C12 C13 C14 C9 -0.4(3)
C10 C9 C14 C13 1.3(2)
C2 C9 C14 C13 -177.49(15)
C16 O3 C15 O2 1.9(3)
C16 O3 C15 C4 -178.96(13)
C7 C4 C15 O2 -125.88(18)
C3 C4 C15 O2 1.0(2)
C5 C4 C15 O2 121.79(19)
C7 C4 C15 O3 54.95(17)
C3 C4 C15 O3 -178.21(13)
C5 C4 C15 O3 -57.39(16)
C15 O3 C16 C17 -167.40(15)
C7 N1 C18 C19 -94.50(17)
C6 N1 C18 C19 82.36(18)
N1 C18 C19 C20 91.53(18)
N1 C18 C19 C24 -86.69(18)
C24 C19 C20 C21 -1.8(2)
C18 C19 C20 C21 179.97(14)
C19 C20 C21 C22 1.3(2)
C20 C21 C22 C23 0.6(2)
C20 C21 C22 Cl1 -179.29(12)
C21 C22 C23 C24 -1.8(2)
Cl1 C22 C23 C24 178.04(12)
C22 C23 C24 C19 1.3(2)
C20 C19 C24 C23 0.5(2)
C18 C19 C24 C23 178.73(14)
